data_4060838
loop_
_publ_author_name
'Jos\'e Vicente'
'Jos\'e-Antonio Abad'
'Andrew D. Frankland'
'Joaqu\'in L\'opez-Serrano'
'M. Carmen Ram\'irez de Arellano'
'Peter G. Jones'

_publ_section_title
;
 Synthesis and Reactivity toward Isonitriles of
 (2-Aminoaryl)palladium(II) Complexes
;
_journal_name_full Organometallics
_journal_page_first 272
_journal_page_last 282
_journal_paper_doi 10.1021/om0104971
_journal_volume 21
_journal_year 2002
_chemical_formula_sum 'C34 H33 F3 N4 O3 Pd S'
_chemical_formula_weight 741.10
_chemical_name_systematic
;
 ?
;
_space_group_IT_number 14
_symmetry_cell_setting monoclinic
_symmetry_space_group_name_Hall '-P 2ybc'
_symmetry_space_group_name_H-M 'P 1 21/c 1'
_atom_sites_solution_hydrogens geom
_atom_sites_solution_primary Patterson
_atom_sites_solution_secondary difmap
_audit_creation_method SHELXL-97
_cell_angle_alpha 90.00
_cell_angle_beta 98.804(4)
_cell_angle_gamma 90.00
_cell_formula_units_Z 4
_cell_length_a 12.3735(6)
_cell_length_b 20.9499(13)
_cell_length_c 13.3414(7)
_cell_measurement_reflns_used 62
_cell_measurement_temperature 173(2)
_cell_measurement_theta_max 12.6
_cell_measurement_theta_min 4.86
_cell_volume 3417.7(3)
_computing_cell_refinement 'Siemens XSCANS'
_computing_data_collection 'Siemens XSCANS'
_computing_data_reduction 'Siemens XSCANS'
_computing_molecular_graphics 'SHELXTL v5.1 (Bruker, 1997)'
_computing_publication_material 'SHELXTL v5.1 (Bruker, 1997)'
_computing_structure_refinement 'SHELXL-97 (Sheldrick, 1997)'
_computing_structure_solution 'SHELXS-97 (Sheldrick, 1990)'
_diffrn_ambient_temperature 173(2)
_diffrn_measured_fraction_theta_full 0.999
_diffrn_measured_fraction_theta_max 0.999
_diffrn_measurement_device_type Siemens-P4
_diffrn_measurement_method \w-scans
_diffrn_radiation_monochromator graphite
_diffrn_radiation_source 'fine-focus sealed tube'
_diffrn_radiation_type MoK\a
_diffrn_radiation_wavelength 0.71073
_diffrn_reflns_av_R_equivalents 0.0225
_diffrn_reflns_av_sigmaI/netI 0.0375
_diffrn_reflns_limit_h_max 7
_diffrn_reflns_limit_h_min -14
_diffrn_reflns_limit_k_max 0
_diffrn_reflns_limit_k_min -24
_diffrn_reflns_limit_l_max 15
_diffrn_reflns_limit_l_min -15
_diffrn_reflns_number 9803
_diffrn_reflns_theta_full 25.00
_diffrn_reflns_theta_max 25.00
_diffrn_reflns_theta_min 3.09
_diffrn_standards_decay_% 1.8
_diffrn_standards_interval_count 250
_diffrn_standards_number 3
_exptl_absorpt_coefficient_mu 0.659
_exptl_absorpt_correction_T_max 0.8794
_exptl_absorpt_correction_T_min 0.6931
_exptl_absorpt_correction_type psi-scan
_exptl_crystal_colour yellow
_exptl_crystal_density_diffrn 1.440
_exptl_crystal_density_method 'not measured'
_exptl_crystal_description block
_exptl_crystal_F_000 1512
_exptl_crystal_size_max 0.60
_exptl_crystal_size_mid 0.25
_exptl_crystal_size_min 0.20
_refine_diff_density_max 0.425
_refine_diff_density_min -0.379
_refine_diff_density_rms 0.059
_refine_ls_extinction_method none
_refine_ls_goodness_of_fit_ref 1.022
_refine_ls_hydrogen_treatment 'rigid Me, others riding'
_refine_ls_matrix_type full
_refine_ls_number_parameters 421
_refine_ls_number_reflns 5995
_refine_ls_number_restraints 388
_refine_ls_restrained_S_all 0.991
_refine_ls_R_factor_all 0.0464
_refine_ls_R_factor_gt 0.0321
_refine_ls_shift/su_max 0.001
_refine_ls_shift/su_mean 0.000
_refine_ls_structure_factor_coef Fsqd
_refine_ls_weighting_details 'calc w=1/[\s^2^(Fo^2^)+(0.0274P)^2^+2.2788P] where P=(Fo^2^+2Fc^2^)/3'
_refine_ls_weighting_scheme calc
_refine_ls_wR_factor_gt 0.0649
_refine_ls_wR_factor_ref 0.0695
_reflns_number_gt 4903
_reflns_number_total 5995
_reflns_threshold_expression >2sigma(I)
_cod_depositor_comments
;
The following automatic conversions were performed:

'_exptl_absorpt_correction_type' tag value 'Psi-scans' was replaced
with 'psi-scan' value.

Automatic conversion script
Id: cif_fix_values 1646 2011-03-28 12:23:43Z adriana 
;
_cod_original_sg_symbol_H-M P2(1)/c
_cod_database_code 4060838

loop_
_symmetry_equiv_pos_as_xyz
'x, y, z'
'-x, y+1/2, -z+1/2'
'-x, -y, -z'
'x, -y-1/2, z-1/2'

loop_
_atom_site_label
_atom_site_type_symbol
_atom_site_fract_x
_atom_site_fract_y
_atom_site_fract_z
_atom_site_U_iso_or_equiv
_atom_site_adp_type
_atom_site_occupancy
_atom_site_symmetry_multiplicity
_atom_site_calc_flag
_atom_site_refinement_flags
Pd Pd 0.334930(17) 0.304248(9) 0.605656(15) 0.02198(7) Uani 1 1 d .
N1 N 0.16867(18) 0.32009(10) 0.59545(17) 0.0271(5) Uani 1 1 d U
H1A H 0.1355 0.3125 0.5300 0.032 Uiso 1 1 calc R
H1B H 0.1399 0.2920 0.6373 0.032 Uiso 1 1 calc R
N2 N 0.42348(19) 0.42071(10) 0.72547(16) 0.0262(5) Uani 1 1 d U
N3 N 0.57664(19) 0.28866(11) 0.57850(16) 0.0268(5) Uani 1 1 d U
N4 N 0.28426(19) 0.15894(11) 0.53407(17) 0.0286(5) Uani 1 1 d U
C1 C 0.2341(2) 0.42143(12) 0.6637(2) 0.0272(6) Uani 1 1 d DU
C2 C 0.1452(2) 0.38518(13) 0.6239(2) 0.0286(6) Uani 1 1 d DU
C3 C 0.0402(3) 0.40944(15) 0.6118(3) 0.0430(8) Uani 1 1 d DU
H3 H -0.0203 0.3835 0.5850 0.052 Uiso 1 1 calc R
C4 C 0.0243(3) 0.47179(16) 0.6392(3) 0.0516(9) Uani 1 1 d DU
H4 H -0.0473 0.4894 0.6299 0.062 Uiso 1 1 calc R
C5 C 0.1130(3) 0.50882(15) 0.6804(3) 0.0489(9) Uani 1 1 d DU
H5 H 0.1016 0.5516 0.7000 0.059 Uiso 1 1 calc R
C6 C 0.2173(3) 0.48415(14) 0.6932(2) 0.0387(7) Uani 1 1 d DU
H6 H 0.2775 0.5097 0.7221 0.046 Uiso 1 1 calc R
C7 C 0.3450(2) 0.39145(12) 0.67354(19) 0.0237(6) Uani 1 1 d U
C8 C 0.4907(2) 0.29776(13) 0.59804(19) 0.0270(6) Uani 1 1 d U
C9 C 0.3045(2) 0.21134(13) 0.5522(2) 0.0290(6) Uani 1 1 d U
C11 C 0.5319(2) 0.39945(12) 0.74494(19) 0.0242(6) Uani 1 1 d DU
C12 C 0.6102(2) 0.43324(13) 0.7003(2) 0.0298(6) Uani 1 1 d DU
C13 C 0.7179(2) 0.41379(15) 0.7206(2) 0.0374(7) Uani 1 1 d DU
H13 H 0.7715 0.4355 0.6895 0.045 Uiso 1 1 calc R
C14 C 0.7492(3) 0.36306(15) 0.7857(2) 0.0392(7) Uani 1 1 d DU
H14 H 0.8235 0.3498 0.7985 0.047 Uiso 1 1 calc R
C15 C 0.6717(3) 0.33222(14) 0.8314(2) 0.0344(7) Uani 1 1 d DU
H15 H 0.6938 0.2984 0.8774 0.041 Uiso 1 1 calc R
C16 C 0.5627(2) 0.34908(13) 0.81233(19) 0.0273(6) Uani 1 1 d DU
C17 C 0.5747(3) 0.48846(15) 0.6318(2) 0.0426(8) Uani 1 1 d U
H17A H 0.5482 0.5230 0.6712 0.051 Uiso 1 1 calc R
H17B H 0.5159 0.4748 0.5784 0.051 Uiso 1 1 calc R
H17C H 0.6369 0.5037 0.6009 0.051 Uiso 1 1 calc R
C18 C 0.4788(3) 0.31501(15) 0.8635(2) 0.0405(8) Uani 1 1 d U
H18A H 0.4387 0.2844 0.8161 0.049 Uiso 1 1 calc R
H18B H 0.4275 0.3462 0.8843 0.049 Uiso 1 1 calc R
H18C H 0.5155 0.2923 0.9234 0.049 Uiso 1 1 calc R
C21 C 0.6815(2) 0.28038(13) 0.5517(2) 0.0265(6) Uani 1 1 d DU
C22 C 0.7122(2) 0.32154(13) 0.4785(2) 0.0311(7) Uani 1 1 d DU
C23 C 0.8155(3) 0.31177(15) 0.4526(2) 0.0387(7) Uani 1 1 d DU
H23 H 0.8404 0.3387 0.4036 0.046 Uiso 1 1 calc R
C24 C 0.8825(2) 0.26380(16) 0.4967(2) 0.0415(8) Uani 1 1 d DU
H24 H 0.9525 0.2579 0.4772 0.050 Uiso 1 1 calc R
C25 C 0.8493(2) 0.22416(15) 0.5688(2) 0.0374(7) Uani 1 1 d DU
H25 H 0.8969 0.1915 0.5987 0.045 Uiso 1 1 calc R
C26 C 0.7469(2) 0.23155(14) 0.5980(2) 0.0286(6) Uani 1 1 d DU
C27 C 0.6369(3) 0.37233(16) 0.4297(2) 0.0481(9) Uani 1 1 d U
H27A H 0.6734 0.3964 0.3815 0.058 Uiso 1 1 calc R
H27B H 0.6177 0.4013 0.4819 0.058 Uiso 1 1 calc R
H27C H 0.5703 0.3525 0.3937 0.058 Uiso 1 1 calc R
C28 C 0.7084(3) 0.18815(15) 0.6746(2) 0.0412(8) Uani 1 1 d U
H28A H 0.6846 0.2137 0.7287 0.049 Uiso 1 1 calc R
H28B H 0.7684 0.1600 0.7035 0.049 Uiso 1 1 calc R
H28C H 0.6471 0.1623 0.6415 0.049 Uiso 1 1 calc R
C31 C 0.2612(2) 0.09354(12) 0.5152(2) 0.0294(6) Uani 1 1 d DU
C32 C 0.1591(3) 0.07676(14) 0.4647(2) 0.0402(7) Uani 1 1 d DU
C33 C 0.1394(3) 0.01169(16) 0.4503(3) 0.0512(9) Uani 1 1 d DU
H33 H 0.0706 -0.0022 0.4158 0.061 Uiso 1 1 calc R
C34 C 0.2175(4) -0.03241(16) 0.4851(3) 0.0548(10) Uani 1 1 d DU
H34 H 0.2019 -0.0765 0.4748 0.066 Uiso 1 1 calc R
C35 C 0.3178(3) -0.01410(15) 0.5347(2) 0.0483(9) Uani 1 1 d DU
H35 H 0.3707 -0.0457 0.5582 0.058 Uiso 1 1 calc R
C36 C 0.3436(3) 0.05033(14) 0.5513(2) 0.0359(7) Uani 1 1 d DU
C37 C 0.0734(3) 0.12595(17) 0.4300(3) 0.0665(12) Uani 1 1 d U
H37A H 0.0027 0.1049 0.4102 0.100 Uiso 0.50 1 calc PR
H37B H 0.0934 0.1491 0.3717 0.100 Uiso 0.50 1 calc PR
H37C H 0.0682 0.1560 0.4853 0.100 Uiso 0.50 1 calc PR
H37D H 0.1069 0.1685 0.4346 0.100 Uiso 0.50 1 calc PR
H37E H 0.0161 0.1242 0.4731 0.100 Uiso 0.50 1 calc PR
H37F H 0.0413 0.1173 0.3595 0.100 Uiso 0.50 1 calc PR
C38 C 0.4515(3) 0.07168(17) 0.6071(3) 0.0528(9) Uani 1 1 d U
H38A H 0.4955 0.0343 0.6313 0.079 Uiso 0.50 1 calc PR
H38B H 0.4398 0.0981 0.6650 0.079 Uiso 0.50 1 calc PR
H38C H 0.4901 0.0967 0.5614 0.079 Uiso 0.50 1 calc PR
H38D H 0.4548 0.1184 0.6072 0.079 Uiso 0.50 1 calc PR
H38E H 0.5104 0.0546 0.5735 0.079 Uiso 0.50 1 calc PR
H38F H 0.4602 0.0560 0.6771 0.079 Uiso 0.50 1 calc PR
S S 0.09296(6) 0.31841(3) 0.29278(5) 0.03145(17) Uani 1 1 d U
O1 O -0.0070(2) 0.35292(12) 0.2881(2) 0.0621(7) Uani 1 1 d U
O2 O 0.10617(19) 0.28768(11) 0.19996(17) 0.0502(6) Uani 1 1 d U
O3 O 0.1210(2) 0.28075(11) 0.38197(18) 0.0583(7) Uani 1 1 d U
C40 C 0.1981(3) 0.37932(17) 0.3072(3) 0.0512(9) Uani 1 1 d U
F1 F 0.2954(2) 0.35525(14) 0.3061(2) 0.1051(10) Uani 1 1 d U
F2 F 0.19964(18) 0.41132(10) 0.39337(15) 0.0645(6) Uani 1 1 d U
F3 F 0.1816(3) 0.42206(12) 0.23426(18) 0.1004(10) Uani 1 1 d U

loop_
_atom_site_aniso_label
_atom_site_aniso_U_11
_atom_site_aniso_U_22
_atom_site_aniso_U_33
_atom_site_aniso_U_23
_atom_site_aniso_U_13
_atom_site_aniso_U_12
Pd 0.02085(11) 0.01885(10) 0.02691(11) -0.00075(9) 0.00577(8) 0.00050(9)
N1 0.0229(13) 0.0228(12) 0.0358(13) -0.0004(10) 0.0058(10) -0.0001(9)
N2 0.0287(13) 0.0229(11) 0.0275(12) -0.0005(10) 0.0054(10) 0.0000(10)
N3 0.0229(13) 0.0319(13) 0.0255(12) -0.0053(9) 0.0036(10) 0.0007(10)
N4 0.0313(14) 0.0228(13) 0.0337(13) -0.0020(10) 0.0121(11) 0.0014(10)
C1 0.0283(15) 0.0221(13) 0.0323(15) 0.0019(11) 0.0081(12) 0.0035(12)
C2 0.0282(16) 0.0250(14) 0.0339(15) 0.0017(12) 0.0091(13) 0.0046(12)
C3 0.0259(17) 0.0386(17) 0.064(2) -0.0022(16) 0.0053(15) 0.0032(14)
C4 0.0296(18) 0.045(2) 0.082(3) -0.0035(18) 0.0137(18) 0.0118(16)
C5 0.048(2) 0.0277(17) 0.074(2) -0.0032(16) 0.0178(18) 0.0129(15)
C6 0.0362(18) 0.0268(15) 0.0535(19) -0.0063(14) 0.0084(15) 0.0005(14)
C7 0.0274(15) 0.0194(13) 0.0254(14) 0.0027(11) 0.0073(12) -0.0007(11)
C8 0.0301(16) 0.0244(14) 0.0270(14) -0.0031(12) 0.0060(12) 0.0009(13)
C9 0.0264(16) 0.0292(16) 0.0326(15) -0.0001(12) 0.0086(12) 0.0036(12)
C11 0.0247(15) 0.0241(14) 0.0237(13) -0.0060(11) 0.0029(11) -0.0029(11)
C12 0.0321(16) 0.0298(15) 0.0260(14) -0.0030(12) -0.0004(12) -0.0085(13)
C13 0.0292(17) 0.0458(18) 0.0366(16) -0.0036(14) 0.0027(13) -0.0122(14)
C14 0.0258(17) 0.0463(19) 0.0427(18) -0.0084(15) -0.0042(14) 0.0007(14)
C15 0.0408(18) 0.0322(15) 0.0273(15) -0.0017(12) -0.0037(13) 0.0034(14)
C16 0.0338(16) 0.0250(14) 0.0231(13) -0.0029(11) 0.0035(12) -0.0014(12)
C17 0.050(2) 0.0357(17) 0.0415(18) 0.0083(14) 0.0054(15) -0.0113(15)
C18 0.049(2) 0.0407(18) 0.0325(16) 0.0075(14) 0.0102(14) -0.0037(15)
C21 0.0200(14) 0.0331(15) 0.0268(14) -0.0094(11) 0.0048(11) -0.0032(12)
C22 0.0333(17) 0.0328(16) 0.0282(14) -0.0065(12) 0.0079(13) -0.0050(13)
C23 0.0394(18) 0.0440(18) 0.0356(16) -0.0109(14) 0.0150(14) -0.0129(15)
C24 0.0205(16) 0.058(2) 0.0474(19) -0.0201(16) 0.0114(14) -0.0096(15)
C25 0.0230(16) 0.0456(18) 0.0409(17) -0.0149(14) -0.0034(13) 0.0038(14)
C26 0.0246(15) 0.0338(16) 0.0263(14) -0.0097(12) 0.0007(12) -0.0023(12)
C27 0.060(2) 0.045(2) 0.0424(19) 0.0074(15) 0.0177(17) 0.0063(17)
C28 0.047(2) 0.0390(18) 0.0375(16) 0.0025(14) 0.0053(14) 0.0075(15)
C31 0.0422(18) 0.0191(13) 0.0298(15) -0.0001(11) 0.0142(13) 0.0020(12)
C32 0.045(2) 0.0325(16) 0.0428(18) -0.0017(14) 0.0064(15) -0.0029(14)
C33 0.066(2) 0.0366(18) 0.050(2) -0.0046(16) 0.0051(18) -0.0176(17)
C34 0.092(3) 0.0238(17) 0.050(2) -0.0040(15) 0.017(2) -0.0071(18)
C35 0.076(3) 0.0274(16) 0.0448(19) 0.0084(14) 0.0198(18) 0.0165(17)
C36 0.049(2) 0.0320(16) 0.0299(16) 0.0042(13) 0.0154(14) 0.0074(14)
C37 0.044(2) 0.045(2) 0.102(3) 0.005(2) -0.013(2) -0.0014(18)
C38 0.046(2) 0.054(2) 0.058(2) 0.0141(18) 0.0081(17) 0.0121(17)
S 0.0332(4) 0.0270(4) 0.0359(4) -0.0054(3) 0.0105(3) 0.0007(3)
O1 0.0452(15) 0.0481(15) 0.094(2) -0.0151(14) 0.0145(14) 0.0157(12)
O2 0.0515(15) 0.0511(14) 0.0508(14) -0.0227(11) 0.0166(11) -0.0036(11)
O3 0.0790(19) 0.0417(13) 0.0507(14) 0.0072(11) -0.0012(13) -0.0150(13)
C40 0.056(2) 0.047(2) 0.055(2) -0.0109(17) 0.0259(19) -0.0174(18)
F1 0.0485(15) 0.110(2) 0.165(3) -0.058(2) 0.0441(17) -0.0312(14)
F2 0.0842(17) 0.0573(13) 0.0562(12) -0.0222(10) 0.0238(11) -0.0344(12)
F3 0.177(3) 0.0672(16) 0.0649(15) 0.0050(13) 0.0443(17) -0.0552(17)

loop_
_atom_type_symbol
_atom_type_description
_atom_type_scat_dispersion_real
_atom_type_scat_dispersion_imag
_atom_type_scat_source
C C 0.0033 0.0016 'International Tables Vol C Tables 4.2.6.8 and 6.1.1.4'
H H 0.0000 0.0000 'International Tables Vol C Tables 4.2.6.8 and 6.1.1.4'
N N 0.0061 0.0033 'International Tables Vol C Tables 4.2.6.8 and 6.1.1.4'
O O 0.0106 0.0060 'International Tables Vol C Tables 4.2.6.8 and 6.1.1.4'
F F 0.0171 0.0103 'International Tables Vol C Tables 4.2.6.8 and 6.1.1.4'
S S 0.1246 0.1234 'International Tables Vol C Tables 4.2.6.8 and 6.1.1.4'
Pd Pd -0.9988 1.0072 'International Tables Vol C Tables 4.2.6.8 and 6.1.1.4'

loop_
_geom_angle_atom_site_label_1
_geom_angle_atom_site_label_2
_geom_angle_atom_site_label_3
_geom_angle
C8 Pd C7 95.28(11)
C8 Pd N1 171.50(10)
C7 Pd N1 82.97(10)
C8 Pd C9 92.58(11)
C7 Pd C9 170.08(11)
N1 Pd C9 90.11(10)
C2 N1 Pd 111.67(17)
C7 N2 C11 125.6(2)
C8 N3 C21 177.1(3)
C9 N4 C31 177.9(3)
C2 C1 C6 118.9(3)
C2 C1 C7 118.1(2)
C6 C1 C7 123.0(3)
C1 C2 C3 121.6(3)
C1 C2 N1 116.0(2)
C3 C2 N1 122.4(3)
C4 C3 C2 119.2(3)
C3 C4 C5 119.9(3)
C6 C5 C4 120.6(3)
C5 C6 C1 119.7(3)
N2 C7 C1 117.5(2)
N2 C7 Pd 132.1(2)
C1 C7 Pd 110.19(18)
N3 C8 Pd 168.5(2)
N4 C9 Pd 171.8(2)
N2 C11 C16 121.2(2)
N2 C11 C12 117.7(2)
C16 C11 C12 120.9(3)
C13 C12 C11 118.4(3)
C13 C12 C17 122.1(3)
C11 C12 C17 119.5(3)
C12 C13 C14 121.1(3)
C15 C14 C13 119.3(3)
C14 C15 C16 121.8(3)
C15 C16 C11 118.3(3)
C15 C16 C18 121.2(3)
C11 C16 C18 120.6(3)
C26 C21 C22 124.3(3)
C26 C21 N3 118.3(2)
C22 C21 N3 117.4(2)
C23 C22 C21 116.2(3)
C23 C22 C27 122.1(3)
C21 C22 C27 121.7(3)
C24 C23 C22 121.2(3)
C23 C24 C25 120.9(3)
C24 C25 C26 120.6(3)
C21 C26 C25 116.8(3)
C21 C26 C28 121.7(3)
C25 C26 C28 121.5(3)
C32 C31 C36 124.7(3)
C32 C31 N4 118.5(3)
C36 C31 N4 116.8(3)
C31 C32 C33 116.3(3)
C31 C32 C37 121.7(3)
C33 C32 C37 122.0(3)
C34 C33 C32 121.0(3)
C33 C34 C35 121.1(3)
C34 C35 C36 121.1(3)
C31 C36 C35 115.8(3)
C31 C36 C38 121.9(3)
C35 C36 C38 122.2(3)
O3 S O1 114.54(17)
O3 S O2 115.42(15)
O1 S O2 113.88(15)
O3 S C40 102.86(16)
O1 S C40 104.58(17)
O2 S C40 103.52(15)
F1 C40 F3 107.1(3)
F1 C40 F2 108.3(3)
F3 C40 F2 106.0(3)
F1 C40 S 112.0(3)
F3 C40 S 111.9(3)
F2 C40 S 111.2(2)

loop_
_geom_bond_atom_site_label_1
_geom_bond_atom_site_label_2
_geom_bond_distance
Pd C8 1.950(3)
Pd C7 2.034(3)
Pd N1 2.068(2)
Pd C9 2.087(3)
N1 C2 1.456(3)
N2 C7 1.262(3)
N2 C11 1.399(3)
N3 C8 1.149(3)
N3 C21 1.409(3)
N4 C9 1.144(3)
N4 C31 1.414(3)
C1 C2 1.375(4)
C1 C6 1.396(4)
C1 C7 1.497(4)
C2 C3 1.381(4)
C3 C4 1.378(4)
C4 C5 1.386(5)
C5 C6 1.376(4)
C11 C16 1.401(4)
C11 C12 1.404(4)
C12 C13 1.381(4)
C12 C17 1.497(4)
C13 C14 1.390(4)
C14 C15 1.374(4)
C15 C16 1.379(4)
C16 C18 1.507(4)
C21 C26 1.389(4)
C21 C22 1.398(4)
C22 C23 1.390(4)
C22 C27 1.496(4)
C23 C24 1.376(5)
C24 C25 1.380(4)
C25 C26 1.390(4)
C26 C28 1.498(4)
C31 C32 1.384(4)
C31 C36 1.393(4)
C32 C33 1.393(4)
C32 C37 1.500(5)
C33 C34 1.366(5)
C34 C35 1.368(5)
C35 C36 1.397(4)
C36 C38 1.494(5)
S O3 1.426(2)
S O1 1.426(2)
S O2 1.427(2)
S C40 1.812(3)
C40 F1 1.306(4)
C40 F3 1.315(4)
C40 F2 1.329(4)

loop_
_geom_hbond_atom_site_label_D
_geom_hbond_atom_site_label_H
_geom_hbond_atom_site_label_A
_geom_hbond_distance_DH
_geom_hbond_distance_HA
_geom_hbond_distance_DA
_geom_hbond_angle_DHA
_geom_hbond_site_symmetry_A
N1 H1B O2 0.92 1.94 2.823(3) 160.2 4_566
N1 H1A O3 0.92 2.07 2.937(3) 157.4 .
